data_1541038
loop_
_publ_author_name
'Tarascon, J.M.'
'Giroud, M.'
'Miceli, P.F.'
'Hwang, D.M.'
'Hull, G.W.jr.'
'Barboux, P.'
'McKinnon, W.R.'
'Neumann, D.A.'
'le Page, Y.'
'Tselepis, E.'
'Greene, L.H.'
'Rhyne, J.J.'
'Pleizier, G.'
'Eibschuetz, M.'

_publ_section_title
;
 Structure and magnetic properties of nonsuperconducting doped Co and Fe
 (Bi2 Sr2 Cu1-x Mx Oy) phases
;
_journal_name_full 'Physical Review, Serie 3. B - Condensed Matter (18,1978-)'
_journal_page_first 11587
_journal_page_last 11598
_journal_volume 39
_journal_year 1989
_chemical_formula_sum 'Bi8 Co4 O25 Sr8'
_chemical_name_systematic 'Bi8 Sr8 Co4 O25'
_space_group_IT_number 46
_symmetry_space_group_name_Hall 'I -2b 2'
_symmetry_space_group_name_H-M 'I 2 m b'
_cell_angle_alpha 90
_cell_angle_beta 90
_cell_angle_gamma 90
_cell_formula_units_Z 4
_cell_length_a 21.836
_cell_length_b 5.4615
_cell_length_c 23.45
_cell_volume 2796.584
_citation_journal_id_ASTM PRBMDO
_cod_data_source_file Tarascon_PRBMDO_1989_1123.cif
_cod_data_source_block Bi8Co4O25Sr8
_cod_original_sg_symbol_Hall 'I 2 -2a (z,x,y)'
_cod_database_code 1541038

loop_
_symmetry_equiv_pos_as_xyz
x,y,z
x,-y,-z
x,-y+1/2,z
x,y+1/2,-z
x+1/2,y+1/2,z+1/2
x+1/2,-y+1/2,-z+1/2
x+1/2,-y+1,z+1/2
x+1/2,y+1,-z+1/2

loop_
_atom_site_label
_atom_site_type_symbol
_atom_site_fract_x
_atom_site_fract_y
_atom_site_fract_z
_atom_site_occupancy
_atom_site_U_iso_or_equiv
O4 O-2 0.319 0.362 0.06 0.5 0.0
O15 O-2 0.772 0.25 0.155 1 0.0
O11 O-2 0.238 0.25 0.144 1 0.0
O7 O-2 0.665 0.347 0.069 0.5 0.0
Bi8 Bi+3 0.8883 0.75 0.0707 1 0.0
O13 O-2 0.526 0.25 0.135 1 0.0
Sr7 Sr+2 0.7638 0.75 0.1793 1 0.0
Co4 Co+2 0.3754 0.75 0.2248 1 0.0
Bi4 Bi+3 0.3602 0.75 0.0546 1 0.0
Bi2 Bi+3 0.1111 0.75 0.071 1 0.0
Sr4 Sr+2 0.3644 0.25 0.1579 1 0.0
Sr6 Sr+2 0.6366 0.25 0.161 1 0.0
Co3 Co+2 0.2524 0.25 0.2392 1 0.0
O14 O-2 0.655 0.75 0.139 1 0.0
O2 O-2 0.097 0.355 0.064 0.5 0.0
Co1 Co+2 0.0015 0.25 0.2786 1 0.0
Sr5 Sr+2 0.5034 0.75 0.1503 1 0.0
O16 O-2 0.89 0.75 0.157 1 0.0
O6 O-2 0.553 0.501 0.072 0.5 0.0
Bi6 Bi+3 0.6434 0.75 0.0573 1 0.0
Bi1 Bi+3 0 0.25 0.0742 1 0.0
O10 O-2 0.123 0.75 0.163 1 0.0
O8 O-2 0.769 0.633 0.074 0.5 0.0
O9 O-2 0.891 0.352 0.085 0.5 0.0
O1 O-2 -0.01 0.633 0.076 0.5 0.0
Sr1 Sr+2 0.0011 0.75 0.1944 1 0.0
Bi7 Bi+3 0.7718 0.25 0.0649 1 0.0
Bi3 Bi+3 0.229 0.25 0.0623 1 0.0
O21 O-2 0.568 0.495 0.24 1 0.0
Bi5 Bi+3 0.5002 0.25 0.0515 1 0.0
O20 O-2 0.441 0.485 0.228 1 0.0
O18 O-2 0.194 0.477 0.261 1 0.0
O12 O-2 0.352 0.75 0.156 1 0.0
O19 O-2 0.317 0.004 0.249 1 0.0
Sr3 Sr+2 0.2385 0.75 0.175 1 0.0
O5 O-2 0.435 0.471 0.089 0.5 0.0
Co2 Co+2 0.1294 0.75 0.2599 1 0.0
O3 O-2 0.209 0.648 0.068 0.5 0.0
Sr2 Sr+2 0.1181 0.25 0.1886 1 0.0
Sr8 Sr+2 0.8832 0.25 0.1906 1 0.0
O17 O-2 0.011 0.25 0.157 1 0.0
